data_1563944
loop_
_publ_author_name
'Chen, Jun'
'Shi, Zhan'
'Li, Chunyu'
'Lu, Ping'

_publ_section_title
;
 Catalytic Enantioselective Synthesis of Benzocyclobutenols and
 Cyclobutanols via A Sequential Reduction/C-H Functionalization
;
_journal_name_full 'Chemical Science'
_journal_paper_doi 10.1039/D1SC02119B
_journal_year 2021
_chemical_absolute_configuration ad
_chemical_formula_moiety 'C17 H15 N O4'
_chemical_formula_sum 'C17 H15 N O4'
_chemical_formula_weight 297.30
_space_group_crystal_system monoclinic
_space_group_IT_number 4
_space_group_name_Hall 'P 2yb'
_space_group_name_H-M_alt 'P 1 21 1'
_atom_sites_solution_hydrogens geom
_atom_sites_solution_primary dual
_audit_block_doi 10.5517/ccdc.csd.cc27340j
_audit_creation_date 2020-09-20
_audit_creation_method
;
Olex2 1.3
(compiled Nov 21 2019 18:26:39 for OlexSys, GUI svn.r6003)
;
_audit_update_record
;
2021-01-24 deposited with the CCDC.	2021-07-05 downloaded from the CCDC.
;
_cell_angle_alpha 90
_cell_angle_beta 96.3710(10)
_cell_angle_gamma 90
_cell_formula_units_Z 2
_cell_length_a 7.4401(3)
_cell_length_b 6.6742(3)
_cell_length_c 15.2681(6)
_cell_measurement_reflns_used 9893
_cell_measurement_temperature 150.0
_cell_measurement_theta_max 66.72
_cell_measurement_theta_min 5.83
_cell_volume 753.48(5)
_computing_cell_refinement 'SAINT V8.38A (2016)'
_computing_data_reduction 'SAINT V8.38A (2016)'
_computing_molecular_graphics 'Olex2 1.3 (Dolomanov et al., 2009)'
_computing_publication_material 'Olex2 1.3 (Dolomanov et al., 2009)'
_computing_structure_refinement 'SHELXL 2014/7 (Sheldrick, 2015)'
_computing_structure_solution 'SHELXT 2014/5 (Sheldrick, 2014)'
_diffrn_ambient_temperature 150.0
_diffrn_measured_fraction_theta_full 0.992
_diffrn_measured_fraction_theta_max 0.992
_diffrn_measurement_device_type 'Bruker APEX-II CCD'
_diffrn_measurement_method '\f and \w scans'
_diffrn_radiation_type CuK\a
_diffrn_radiation_wavelength 1.54178
_diffrn_reflns_av_R_equivalents 0.0451
_diffrn_reflns_av_unetI/netI 0.0147
_diffrn_reflns_Laue_measured_fraction_full 0.992
_diffrn_reflns_Laue_measured_fraction_max 0.992
_diffrn_reflns_limit_h_max 8
_diffrn_reflns_limit_h_min -8
_diffrn_reflns_limit_k_max 7
_diffrn_reflns_limit_k_min -7
_diffrn_reflns_limit_l_max 18
_diffrn_reflns_limit_l_min -18
_diffrn_reflns_number 51488
_diffrn_reflns_point_group_measured_fraction_full 0.991
_diffrn_reflns_point_group_measured_fraction_max 0.991
_diffrn_reflns_theta_full 67.022
_diffrn_reflns_theta_max 67.022
_diffrn_reflns_theta_min 5.832
_diffrn_source_current 1.1
_diffrn_source_power 0.055
_diffrn_source_voltage 50.0
_diffrn_standards_number 0
_exptl_absorpt_coefficient_mu 0.777
_exptl_absorpt_correction_type none
_exptl_crystal_colour colourless
_exptl_crystal_colour_primary colourless
_exptl_crystal_density_diffrn 1.310
_exptl_crystal_description block
_exptl_crystal_F_000 312
_exptl_crystal_size_max 0.09
_exptl_crystal_size_mid 0.08
_exptl_crystal_size_min 0.08
_refine_diff_density_max 0.127
_refine_diff_density_min -0.201
_refine_diff_density_rms 0.033
_refine_ls_abs_structure_details
;
 Flack x determined using 1178 quotients [(I+)-(I-)]/[(I+)+(I-)]
 (Parsons, Flack and Wagner, Acta Cryst. B69 (2013) 249-259).
;
_refine_ls_abs_structure_Flack 0.04(4)
_refine_ls_extinction_method none
_refine_ls_goodness_of_fit_ref 1.096
_refine_ls_hydrogen_treatment constr
_refine_ls_matrix_type full
_refine_ls_number_parameters 201
_refine_ls_number_reflns 2643
_refine_ls_number_restraints 1
_refine_ls_restrained_S_all 1.096
_refine_ls_R_factor_all 0.0272
_refine_ls_R_factor_gt 0.0270
_refine_ls_shift/su_max 0.000
_refine_ls_shift/su_mean 0.000
_refine_ls_structure_factor_coef Fsqd
_refine_ls_weighting_details 'w=1/[\s^2^(Fo^2^)+(0.0382P)^2^+0.0993P] where P=(Fo^2^+2Fc^2^)/3'
_refine_ls_weighting_scheme calc
_refine_ls_wR_factor_gt 0.0708
_refine_ls_wR_factor_ref 0.0710
_reflns_Friedel_coverage 0.825
_reflns_Friedel_fraction_full 0.989
_reflns_Friedel_fraction_max 0.989
_reflns_number_gt 2620
_reflns_number_total 2643
_reflns_threshold_expression 'I > 2\s(I)'
_cod_data_source_file d1sc02119b2.cif
_cod_data_source_block cu_cj_12_94_0m_a
_cod_database_code 1563944
_shelx_shelxl_version_number 2014/7
_shelx_space_group_comment
;
The symmetry employed for this shelxl refinement is uniquely defined
by the following loop, which should always be used as a source of
symmetry information in preference to the above space-group names.
They are only intended as comments.
;
_shelx_estimated_absorpt_t_max 0.940
_shelx_estimated_absorpt_t_min 0.933
_olex2_refinement_description
;
1. Fixed Uiso
 At 1.2 times of:
  All C(H) groups
 At 1.5 times of:
  All C(H,H,H) groups
2.a Ternary CH refined with riding coordinates:
 C12(H12)
2.b Aromatic/amide H refined with riding coordinates:
 C2(H2), C4(H4), C5(H5), C11(H11), C13(H13), C14(H14), C15(H15), C16(H16)
2.c Idealised Me refined as rotating group:
 C8(H8A,H8B,H8C), C17(H17A,H17B,H17C)
;
_olex2_submission_special_instructions 'No special instructions were received'

loop_
_space_group_symop_operation_xyz
'x, y, z'
'-x, y+1/2, -z'

loop_
_atom_site_label
_atom_site_type_symbol
_atom_site_fract_x
_atom_site_fract_y
_atom_site_fract_z
_atom_site_U_iso_or_equiv
_atom_site_adp_type
_atom_site_occupancy
_atom_site_site_symmetry_order
_atom_site_calc_flag
_atom_site_refinement_flags_posn
_atom_site_refinement_flags_adp
_atom_site_refinement_flags_occupancy
_atom_site_disorder_assembly
_atom_site_disorder_group
O1 O 0.22804(15) 0.5695(2) 0.70641(7) 0.0325(3) Uani 1 1 d . . . . .
O2 O -0.02366(16) 0.5674(2) 0.61016(8) 0.0415(4) Uani 1 1 d . . . . .
O3 O 0.75939(16) 0.4997(2) 0.36893(9) 0.0432(3) Uani 1 1 d . . . . .
O4 O 0.52207(19) 0.5046(3) 0.27424(8) 0.0571(5) Uani 1 1 d . . . . .
N1 N 0.5954(2) 0.5047(2) 0.35004(9) 0.0350(3) Uani 1 1 d . . . . .
C1 C 0.2628(2) 0.5291(3) 0.55570(10) 0.0286(4) Uani 1 1 d . . . . .
C2 C 0.4505(2) 0.5260(3) 0.57518(10) 0.0284(4) Uani 1 1 d . . . . .
H2 H 0.5026 0.5302 0.6348 0.034 Uiso 1 1 calc R U . . .
C3 C 0.2191(3) 0.6464(3) 0.86437(11) 0.0329(4) Uani 1 1 d . . . . .
C4 C 0.5615(2) 0.5168(3) 0.50818(11) 0.0290(3) Uani 1 1 d . . . . .
H4 H 0.6894 0.5153 0.5207 0.035 Uiso 1 1 calc R U . . .
C5 C 0.1247(2) 0.4731(3) 0.99088(12) 0.0343(4) Uani 1 1 d . . . . .
H5 H 0.0465 0.3838 1.0168 0.041 Uiso 1 1 calc R U . . .
C6 C 0.1069(2) 0.5129(3) 0.90127(11) 0.0307(4) Uani 1 1 d . . . . .
C7 C 0.4795(2) 0.5100(3) 0.42227(10) 0.0286(4) Uani 1 1 d . . . . .
C8 C 0.0360(3) 0.2496(3) 0.78235(14) 0.0447(5) Uani 1 1 d . . . . .
H8A H 0.1668 0.2264 0.7883 0.067 Uiso 1 1 calc R U . . .
H8B H -0.0130 0.2348 0.7204 0.067 Uiso 1 1 calc R U . . .
H8C H -0.0215 0.1519 0.8182 0.067 Uiso 1 1 calc R U . . .
C9 C 0.1387(2) 0.5549(3) 0.62524(11) 0.0314(4) Uani 1 1 d . . . . .
C10 C -0.0017(2) 0.4605(3) 0.81353(11) 0.0338(4) Uani 1 1 d . . . . .
C11 C 0.2945(2) 0.5077(3) 0.40120(11) 0.0344(4) Uani 1 1 d . . . . .
H11 H 0.2431 0.4994 0.3415 0.041 Uiso 1 1 calc R U . . .
C12 C 0.1172(2) 0.6276(3) 0.77402(11) 0.0331(4) Uani 1 1 d . . . . .
H12 H 0.0450 0.7507 0.7571 0.040 Uiso 1 1 calc R U . . .
C13 C 0.1854(2) 0.5176(3) 0.46842(11) 0.0342(4) Uani 1 1 d . . . . .
H13 H 0.0576 0.5166 0.4553 0.041 Uiso 1 1 calc R U . . .
C14 C 0.2655(2) 0.5733(3) 1.04020(11) 0.0370(4) Uani 1 1 d . . . . .
H14 H 0.2845 0.5501 1.1019 0.044 Uiso 1 1 calc R U . . .
C15 C 0.3795(3) 0.7060(3) 1.00295(13) 0.0414(5) Uani 1 1 d . . . . .
H15 H 0.4742 0.7695 1.0396 0.050 Uiso 1 1 calc R U . . .
C16 C 0.3578(3) 0.7479(3) 0.91286(13) 0.0408(5) Uani 1 1 d . . . . .
H16 H 0.4333 0.8399 0.8867 0.049 Uiso 1 1 calc R U . . .
C17 C -0.2027(2) 0.5100(5) 0.80497(14) 0.0513(6) Uani 1 1 d . . . . .
H17A H -0.2635 0.4223 0.8439 0.077 Uiso 1 1 calc R U . . .
H17B H -0.2550 0.4895 0.7438 0.077 Uiso 1 1 calc R U . . .
H17C H -0.2190 0.6501 0.8216 0.077 Uiso 1 1 calc R U . . .

loop_
_atom_site_aniso_label
_atom_site_aniso_U_11
_atom_site_aniso_U_22
_atom_site_aniso_U_33
_atom_site_aniso_U_23
_atom_site_aniso_U_13
_atom_site_aniso_U_12
O1 0.0302(6) 0.0414(7) 0.0256(6) 0.0009(5) 0.0015(4) -0.0018(5)
O2 0.0280(6) 0.0602(10) 0.0356(6) -0.0003(6) 0.0007(5) -0.0010(6)
O3 0.0330(7) 0.0519(9) 0.0456(7) -0.0004(7) 0.0076(5) 0.0003(7)
O4 0.0483(8) 0.0939(13) 0.0290(6) -0.0013(8) 0.0041(6) 0.0070(9)
N1 0.0377(8) 0.0343(8) 0.0329(7) -0.0003(7) 0.0039(6) 0.0027(7)
C1 0.0310(8) 0.0258(8) 0.0283(8) -0.0006(7) -0.0001(6) -0.0018(7)
C2 0.0312(8) 0.0252(8) 0.0272(7) 0.0005(7) -0.0039(6) -0.0018(7)
C3 0.0362(9) 0.0339(10) 0.0290(9) -0.0036(7) 0.0056(7) -0.0011(7)
C4 0.0281(8) 0.0232(8) 0.0346(8) -0.0011(7) -0.0013(6) -0.0005(7)
C5 0.0372(9) 0.0338(10) 0.0328(8) 0.0016(7) 0.0082(7) 0.0042(8)
C6 0.0306(8) 0.0306(9) 0.0312(8) -0.0010(8) 0.0047(6) 0.0043(8)
C7 0.0328(8) 0.0229(8) 0.0301(8) 0.0005(7) 0.0039(6) 0.0016(7)
C8 0.0549(12) 0.0417(11) 0.0381(10) -0.0054(8) 0.0084(9) -0.0127(9)
C9 0.0307(8) 0.0330(10) 0.0298(8) 0.0016(7) 0.0005(7) -0.0030(7)
C10 0.0319(9) 0.0400(11) 0.0295(8) 0.0002(7) 0.0038(7) -0.0037(8)
C11 0.0340(9) 0.0392(11) 0.0282(8) -0.0016(8) -0.0042(7) 0.0025(9)
C12 0.0341(9) 0.0371(10) 0.0285(9) -0.0006(7) 0.0052(7) -0.0006(8)
C13 0.0281(8) 0.0404(10) 0.0327(8) -0.0013(9) -0.0028(7) 0.0006(8)
C14 0.0390(10) 0.0446(12) 0.0273(8) -0.0026(8) 0.0028(7) 0.0087(8)
C15 0.0385(10) 0.0507(12) 0.0342(9) -0.0089(9) 0.0005(8) -0.0024(9)
C16 0.0397(10) 0.0463(12) 0.0370(10) -0.0043(9) 0.0065(8) -0.0104(9)
C17 0.0320(9) 0.0761(16) 0.0453(10) 0.0092(12) 0.0028(8) -0.0008(11)

loop_
_atom_type_symbol
_atom_type_description
_atom_type_scat_dispersion_real
_atom_type_scat_dispersion_imag
_atom_type_scat_source
C C 0.0181 0.0091 'International Tables Vol C Tables 4.2.6.8 and 6.1.1.4'
H H 0.0000 0.0000 'International Tables Vol C Tables 4.2.6.8 and 6.1.1.4'
N N 0.0311 0.0180 'International Tables Vol C Tables 4.2.6.8 and 6.1.1.4'
O O 0.0492 0.0322 'International Tables Vol C Tables 4.2.6.8 and 6.1.1.4'

loop_
_geom_angle_atom_site_label_1
_geom_angle_atom_site_label_2
_geom_angle_atom_site_label_3
_geom_angle
_geom_angle_site_symmetry_1
_geom_angle_site_symmetry_3
_geom_angle_publ_flag
C9 O1 C12 114.56(13) . . ?
O3 N1 O4 123.49(15) . . ?
O3 N1 C7 118.40(14) . . ?
O4 N1 C7 118.11(14) . . ?
C2 C1 C9 122.26(14) . . ?
C13 C1 C2 120.04(15) . . ?
C13 C1 C9 117.63(14) . . ?
C1 C2 H2 119.7 . . ?
C4 C2 C1 120.51(14) . . ?
C4 C2 H2 119.7 . . ?
C6 C3 C12 93.14(15) . . ?
C16 C3 C6 123.18(17) . . ?
C16 C3 C12 143.53(18) . . ?
C2 C4 H4 121.2 . . ?
C7 C4 C2 117.70(14) . . ?
C7 C4 H4 121.2 . . ?
C6 C5 H5 122.4 . . ?
C6 C5 C14 115.23(17) . . ?
C14 C5 H5 122.4 . . ?
C3 C6 C5 121.99(17) . . ?
C3 C6 C10 94.29(14) . . ?
C5 C6 C10 143.72(17) . . ?
C4 C7 N1 118.46(14) . . ?
C11 C7 N1 118.51(14) . . ?
C11 C7 C4 123.03(15) . . ?
H8A C8 H8B 109.5 . . ?
H8A C8 H8C 109.5 . . ?
H8B C8 H8C 109.5 . . ?
C10 C8 H8A 109.5 . . ?
C10 C8 H8B 109.5 . . ?
C10 C8 H8C 109.5 . . ?
O1 C9 C1 112.50(13) . . ?
O2 C9 O1 123.59(15) . . ?
O2 C9 C1 123.88(15) . . ?
C6 C10 C12 84.78(13) . . ?
C8 C10 C6 112.86(16) . . ?
C8 C10 C12 113.69(15) . . ?
C8 C10 C17 112.79(18) . . ?
C17 C10 C6 116.41(16) . . ?
C17 C10 C12 113.53(17) . . ?
C7 C11 H11 120.6 . . ?
C7 C11 C13 118.74(15) . . ?
C13 C11 H11 120.6 . . ?
O1 C12 C3 114.11(14) . . ?
O1 C12 C10 118.07(15) . . ?
O1 C12 H12 111.7 . . ?
C3 C12 C10 87.43(13) . . ?
C3 C12 H12 111.7 . . ?
C10 C12 H12 111.7 . . ?
C1 C13 H13 120.0 . . ?
C11 C13 C1 119.95(15) . . ?
C11 C13 H13 120.0 . . ?
C5 C14 H14 118.6 . . ?
C15 C14 C5 122.77(17) . . ?
C15 C14 H14 118.6 . . ?
C14 C15 H15 119.3 . . ?
C14 C15 C16 121.45(18) . . ?
C16 C15 H15 119.3 . . ?
C3 C16 C15 115.36(18) . . ?
C3 C16 H16 122.3 . . ?
C15 C16 H16 122.3 . . ?
C10 C17 H17A 109.5 . . ?
C10 C17 H17B 109.5 . . ?
C10 C17 H17C 109.5 . . ?
H17A C17 H17B 109.5 . . ?
H17A C17 H17C 109.5 . . ?
H17B C17 H17C 109.5 . . ?

loop_
_geom_bond_atom_site_label_1
_geom_bond_atom_site_label_2
_geom_bond_distance
_geom_bond_site_symmetry_2
_geom_bond_publ_flag
O1 C9 1.3432(19) . ?
O1 C12 1.444(2) . ?
O2 C9 1.207(2) . ?
O3 N1 1.2227(19) . ?
O4 N1 1.2234(19) . ?
N1 C7 1.474(2) . ?
C1 C2 1.395(2) . ?
C1 C9 1.493(2) . ?
C1 C13 1.394(2) . ?
C2 H2 0.9500 . ?
C2 C4 1.385(2) . ?
C3 C6 1.383(3) . ?
C3 C12 1.504(2) . ?
C3 C16 1.380(3) . ?
C4 H4 0.9500 . ?
C4 C7 1.385(2) . ?
C5 H5 0.9500 . ?
C5 C6 1.386(2) . ?
C5 C14 1.391(3) . ?
C6 C10 1.526(2) . ?
C7 C11 1.378(2) . ?
C8 H8A 0.9800 . ?
C8 H8B 0.9800 . ?
C8 H8C 0.9800 . ?
C8 C10 1.522(3) . ?
C10 C12 1.584(3) . ?
C10 C17 1.523(3) . ?
C11 H11 0.9500 . ?
C11 C13 1.379(2) . ?
C12 H12 1.0000 . ?
C13 H13 0.9500 . ?
C14 H14 0.9500 . ?
C14 C15 1.391(3) . ?
C15 H15 0.9500 . ?
C15 C16 1.395(3) . ?
C16 H16 0.9500 . ?
C17 H17A 0.9800 . ?
C17 H17B 0.9800 . ?
C17 H17C 0.9800 . ?

loop_
_geom_torsion_atom_site_label_1
_geom_torsion_atom_site_label_2
_geom_torsion_atom_site_label_3
_geom_torsion_atom_site_label_4
_geom_torsion
_geom_torsion_site_symmetry_1
_geom_torsion_site_symmetry_2
_geom_torsion_site_symmetry_3
_geom_torsion_site_symmetry_4
_geom_torsion_publ_flag
O3 N1 C7 C4 2.4(2) . . . . ?
O3 N1 C7 C11 -177.50(18) . . . . ?
O4 N1 C7 C4 -177.88(19) . . . . ?
O4 N1 C7 C11 2.2(3) . . . . ?
N1 C7 C11 C13 -178.42(17) . . . . ?
C1 C2 C4 C7 -0.3(3) . . . . ?
C2 C1 C9 O1 -1.4(2) . . . . ?
C2 C1 C9 O2 176.5(2) . . . . ?
C2 C1 C13 C11 -1.5(3) . . . . ?
C2 C4 C7 N1 178.68(16) . . . . ?
C2 C4 C7 C11 -1.4(3) . . . . ?
C3 C6 C10 C8 108.96(17) . . . . ?
C3 C6 C10 C12 -4.58(14) . . . . ?
C3 C6 C10 C17 -118.30(18) . . . . ?
C4 C7 C11 C13 1.6(3) . . . . ?
C5 C6 C10 C8 -70.5(3) . . . . ?
C5 C6 C10 C12 176.0(3) . . . . ?
C5 C6 C10 C17 62.3(3) . . . . ?
C5 C14 C15 C16 0.5(3) . . . . ?
C6 C3 C12 O1 -124.37(16) . . . . ?
C6 C3 C12 C10 -4.63(14) . . . . ?
C6 C3 C16 C15 0.5(3) . . . . ?
C6 C5 C14 C15 0.7(3) . . . . ?
C6 C10 C12 O1 120.28(16) . . . . ?
C6 C10 C12 C3 4.20(13) . . . . ?
C7 C11 C13 C1 -0.2(3) . . . . ?
C8 C10 C12 O1 7.6(2) . . . . ?
C8 C10 C12 C3 -108.50(16) . . . . ?
C9 O1 C12 C3 -179.17(15) . . . . ?
C9 O1 C12 C10 80.27(19) . . . . ?
C9 C1 C2 C4 -175.14(16) . . . . ?
C9 C1 C13 C11 175.53(18) . . . . ?
C12 O1 C9 O2 -7.7(3) . . . . ?
C12 O1 C9 C1 170.21(15) . . . . ?
C12 C3 C6 C5 -175.59(17) . . . . ?
C12 C3 C6 C10 4.81(15) . . . . ?
C12 C3 C16 C15 174.4(2) . . . . ?
C13 C1 C2 C4 1.7(3) . . . . ?
C13 C1 C9 O1 -178.34(18) . . . . ?
C13 C1 C9 O2 -0.5(3) . . . . ?
C14 C5 C6 C3 -1.4(3) . . . . ?
C14 C5 C6 C10 177.9(2) . . . . ?
C14 C15 C16 C3 -1.1(3) . . . . ?
C16 C3 C6 C5 0.8(3) . . . . ?
C16 C3 C6 C10 -178.77(19) . . . . ?
C16 C3 C12 O1 60.7(3) . . . . ?
C16 C3 C12 C10 -179.6(3) . . . . ?
C17 C10 C12 O1 -123.15(18) . . . . ?
C17 C10 C12 C3 120.78(17) . . . . ?
